data_7110662
loop_
_publ_author_name
'Finn, Terry'
'Bryce, Martin R.'
'Batsanov, Andrei S.'
'Howard, Judith A. K.'

_publ_section_title
;
 The first bridged 9,10-bis(1,3-dithiol-2-ylidene)-9,10-dihydroanthracene
 derivatives: strained redox-active cyclophanes
;
_journal_issue 18
_journal_name_full 'Chemical Communications'
_journal_page_first 1835
_journal_paper_doi 10.1039/a905938e
_journal_year 1999
_chemical_formula_sum 'C28 H26 S6'
_chemical_formula_weight 554.85
_chemical_name_systematic ?
_space_group_IT_number 33
_symmetry_cell_setting orthorhombic
_symmetry_space_group_name_Hall 'P 2c -2n'
_symmetry_space_group_name_H-M 'P n a 21'
_atom_sites_solution_hydrogens difmap
_atom_sites_solution_primary direct
_atom_sites_solution_secondary difmap
_audit_creation_method SHELXL-97
_cell_angle_alpha 90.00
_cell_angle_beta 90.00
_cell_angle_gamma 90.00
_cell_formula_units_Z 8
_cell_length_a 19.231(2)
_cell_length_b 9.520(1)
_cell_length_c 30.089(3)
_cell_measurement_reflns_used 642
_cell_measurement_temperature 293(2)
_cell_measurement_theta_max 18
_cell_measurement_theta_min 10
_cell_volume 5508.7(10)
_computing_cell_refinement 'Bruker SMART'
_computing_data_collection 'Bruker SMART'
_computing_data_reduction 'Bruker SHELXTL'
_computing_molecular_graphics 'Bruker SHELXTL'
_computing_publication_material 'Bruker SHELXTL'
_computing_structure_refinement 'SHELXL-97 (Sheldrick, 1997)'
_computing_structure_solution 'SHELXS-97 (Sheldrick, 1990)'
_diffrn_ambient_temperature 293(2)
_diffrn_detector_area_resol_mean 8
_diffrn_measured_fraction_theta_full 1.000
_diffrn_measured_fraction_theta_max 1.000
_diffrn_measurement_device_type 'CCD area detector'
_diffrn_measurement_method 'omega scans'
_diffrn_radiation_monochromator graphite
_diffrn_radiation_source 'fine-focus sealed tube'
_diffrn_radiation_type MoK\a
_diffrn_radiation_wavelength 0.71073
_diffrn_reflns_av_R_equivalents 0.0817
_diffrn_reflns_av_sigmaI/netI 0.0814
_diffrn_reflns_limit_h_max 19
_diffrn_reflns_limit_h_min -22
_diffrn_reflns_limit_k_max 11
_diffrn_reflns_limit_k_min -10
_diffrn_reflns_limit_l_max 35
_diffrn_reflns_limit_l_min -35
_diffrn_reflns_number 31379
_diffrn_reflns_theta_full 25.00
_diffrn_reflns_theta_max 25.00
_diffrn_reflns_theta_min 2.12
_diffrn_standards_decay_% 0
_exptl_absorpt_coefficient_mu 0.513
_exptl_absorpt_correction_T_max 0.9534
_exptl_absorpt_correction_T_min 0.9081
_exptl_absorpt_correction_type integration
_exptl_absorpt_process_details 'XPREP (SHELX-97) program, before correction R(int)=0.083'
_exptl_crystal_colour yellow
_exptl_crystal_density_diffrn 1.338
_exptl_crystal_density_method 'not measured'
_exptl_crystal_description 'hexagon prism'
_exptl_crystal_F_000 2320
_exptl_crystal_size_max 0.44
_exptl_crystal_size_mid 0.12
_exptl_crystal_size_min 0.11
_refine_diff_density_max 0.215
_refine_diff_density_min -0.208
_refine_diff_density_rms 0.049
_refine_ls_abs_structure_details 'Flack H D (1983), Acta Cryst. A39, 876-881'
_refine_ls_abs_structure_Flack -0.15(9)
_refine_ls_extinction_method none
_refine_ls_goodness_of_fit_ref 1.000
_refine_ls_hydrogen_treatment constr
_refine_ls_matrix_type full
_refine_ls_number_parameters 617
_refine_ls_number_reflns 9683
_refine_ls_number_restraints 1
_refine_ls_restrained_S_all 1.000
_refine_ls_R_factor_all 0.1108
_refine_ls_R_factor_gt 0.0487
_refine_ls_shift/su_max 0.011
_refine_ls_shift/su_mean 0.001
_refine_ls_structure_factor_coef Fsqd
_refine_ls_weighting_details 'calc w=1/[\s^2^(Fo^2^)+(0.0367P)^2^+0.8116P] where P=(Fo^2^+2Fc^2^)/3'
_refine_ls_weighting_scheme calc
_refine_ls_wR_factor_gt 0.0816
_refine_ls_wR_factor_ref 0.0993
_reflns_number_gt 5758
_reflns_number_total 9683
_reflns_threshold_expression >2sigma(I)
_cod_data_source_file 905938esup1.cif
_cod_data_source_block beta-3
_cod_depositor_comments
;
The following automatic conversions were performed:

'_symmetry_cell_setting' value 'Orthorhombic' changed to
'orthorhombic' according to
/home/saulius/struct/CIF-dictionaries/cif_core.dic dictionary named
'cif_core.dic' version 2.4.2 from 2011-04-26.

Automatic conversion script
Id: cif_fix_values 1891 2012-01-12 08:04:46Z andrius 
;
_cod_original_cell_volume 5509(1)
_cod_original_sg_symbol_H-M Pna2(1)
_cod_database_code 7110662

loop_
_symmetry_equiv_pos_as_xyz
'x, y, z'
'-x, -y, z+1/2'
'x+1/2, -y+1/2, z'
'-x+1/2, y+1/2, z+1/2'

loop_
_atom_site_label
_atom_site_type_symbol
_atom_site_fract_x
_atom_site_fract_y
_atom_site_fract_z
_atom_site_U_iso_or_equiv
_atom_site_adp_type
_atom_site_occupancy
_atom_site_symmetry_multiplicity
_atom_site_calc_flag
_atom_site_refinement_flags
S1A S 0.37060(9) 1.05247(16) 0.28629(6) 0.0510(4) Uani 1 1 d .
S2A S 0.23772(7) 0.99764(15) 0.32901(6) 0.0489(4) Uani 1 1 d .
S3A S 0.53579(8) 0.82176(19) 0.45291(6) 0.0533(4) Uani 1 1 d .
S4A S 0.4076(2) 0.75277(15) 0.50016(11) 0.0557(10) Uani 1 1 d .
S5A S 0.34902(12) 1.36506(19) 0.28245(8) 0.0714(6) Uani 1 1 d .
S6A S 0.58401(9) 1.03172(19) 0.52095(6) 0.0671(5) Uani 1 1 d .
C1A C 0.4545(4) 0.7743(6) 0.2884(3) 0.0376(17) Uani 1 1 d .
H1A H 0.4300 0.8072 0.2638 0.045 Uiso 1 1 d R
C2A C 0.5211(6) 0.7301(6) 0.2826(4) 0.047(3) Uani 1 1 d .
H2A H 0.5412 0.7305 0.2545 0.056 Uiso 1 1 d R
C3A C 0.5591(3) 0.6843(7) 0.3191(2) 0.0449(15) Uani 1 1 d .
H3A H 0.6053 0.6576 0.3157 0.054 Uiso 1 1 d R
C4A C 0.5282(3) 0.6779(6) 0.36035(19) 0.0406(14) Uani 1 1 d .
H4A H 0.5536 0.6461 0.3847 0.049 Uiso 1 1 d R
C5A C 0.3140(3) 0.5799(6) 0.43467(19) 0.0514(16) Uani 1 1 d .
H5A H 0.3385 0.5415 0.4584 0.062 Uiso 1 1 d R
C6A C 0.2454(4) 0.5476(7) 0.4299(2) 0.0617(19) Uani 1 1 d .
H6A H 0.2235 0.4890 0.4503 0.074 Uiso 1 1 d R
C7A C 0.2081(4) 0.6022(7) 0.3946(3) 0.064(2) Uani 1 1 d .
H7A H 0.1611 0.5815 0.3913 0.076 Uiso 1 1 d R
C8A C 0.2411(3) 0.6883(7) 0.3637(2) 0.0489(16) Uani 1 1 d .
H8A H 0.2168 0.7219 0.3392 0.059 Uiso 1 1 d R
C9A C 0.3490(3) 0.8143(6) 0.33691(18) 0.0358(13) Uani 1 1 d .
C10A C 0.4217(4) 0.7107(6) 0.4086(2) 0.0331(17) Uani 1 1 d .
C11A C 0.4225(5) 0.7718(6) 0.3292(3) 0.035(2) Uani 1 1 d .
C12A C 0.4589(5) 0.7197(6) 0.3659(3) 0.034(2) Uani 1 1 d .
C13A C 0.3484(3) 0.6690(5) 0.40504(18) 0.0363(14) Uani 1 1 d .
C14A C 0.3101(5) 0.7243(6) 0.3688(3) 0.032(2) Uani 1 1 d .
C15A C 0.3230(3) 0.9343(6) 0.31977(17) 0.0384(13) Uani 1 1 d .
C16A C 0.3175(4) 1.1976(7) 0.2987(2) 0.0474(18) Uani 1 1 d .
C17A C 0.2570(4) 1.1748(6) 0.3181(2) 0.0497(16) Uani 1 1 d .
C18A C 0.4528(6) 0.7503(5) 0.4468(4) 0.038(3) Uani 1 1 d .
C19A C 0.5201(3) 0.9114(6) 0.5038(2) 0.0537(17) Uani 1 1 d .
C20A C 0.4627(4) 0.8771(6) 0.52556(19) 0.0538(16) Uani 1 1 d .
C21A C 0.4357(3) 1.3595(6) 0.3062(2) 0.0643(19) Uani 1 1 d .
H211 H 0.4615 1.2843 0.2920 0.084 Uiso 1 1 d R
H212 H 0.4591 1.4469 0.2992 0.084 Uiso 1 1 d R
C22A C 0.4379(4) 1.3373(7) 0.3559(2) 0.068(2) Uani 1 1 d .
H221 H 0.4219 1.4224 0.3703 0.089 Uiso 1 1 d R
H222 H 0.4057 1.2628 0.3635 0.089 Uiso 1 1 d R
C23A C 0.5072(5) 1.3017(9) 0.3743(3) 0.081(3) Uani 1 1 d .
H231 H 0.5410 1.3681 0.3629 0.105 Uiso 1 1 d R
H232 H 0.5202 1.2091 0.3637 0.105 Uiso 1 1 d R
C24A C 0.5105(7) 1.3018(13) 0.4241(4) 0.119(4) Uani 1 1 d .
H241 H 0.5261 1.3938 0.4336 0.154 Uiso 1 1 d R
H242 H 0.4636 1.2891 0.4353 0.154 Uiso 1 1 d R
C25A C 0.5548(6) 1.1960(11) 0.4445(4) 0.092(3) Uani 1 1 d .
H251 H 0.6025 1.2149 0.4359 0.119 Uiso 1 1 d R
H252 H 0.5425 1.1046 0.4326 0.119 Uiso 1 1 d R
C26A C 0.5514(4) 1.1896(8) 0.4952(3) 0.078(2) Uani 1 1 d .
H261 H 0.5033 1.2014 0.5041 0.102 Uiso 1 1 d R
H262 H 0.5773 1.2686 0.5071 0.102 Uiso 1 1 d R
C27A C 0.2021(5) 1.2796(8) 0.3320(4) 0.068(3) Uani 1 1 d .
H271 H 0.2210 1.3726 0.3300 0.107(17) Uiso 1 1 d R
H272 H 0.1880 1.2613 0.3620 0.107(17) Uiso 1 1 d R
H273 H 0.1625 1.2718 0.3127 0.107(17) Uiso 1 1 d R
C28A C 0.4368(4) 0.9339(7) 0.5699(2) 0.075(2) Uani 1 1 d .
H281 H 0.4684 1.0044 0.5805 0.103(16) Uiso 1 1 d R
H282 H 0.4342 0.8588 0.5911 0.103(16) Uiso 1 1 d R
H283 H 0.3915 0.9744 0.5661 0.103(16) Uiso 1 1 d R
S1B S 0.88228(10) 0.56261(17) 0.72281(7) 0.0570(5) Uani 1 1 d .
S2B S 1.01375(7) 0.50870(15) 0.67844(6) 0.0504(4) Uani 1 1 d .
S3B S 0.71396(8) 0.32785(19) 0.55602(6) 0.0555(4) Uani 1 1 d .
S4B S 0.8415(2) 0.25740(16) 0.50919(11) 0.0531(9) Uani 1 1 d .
S5B S 0.90188(12) 0.87466(19) 0.72700(7) 0.0703(6) Uani 1 1 d .
S6B S 0.66564(9) 0.53741(18) 0.48820(6) 0.0627(5) Uani 1 1 d .
C1B C 0.7955(4) 0.2981(7) 0.7206(3) 0.0496(18) Uani 1 1 d .
H1B H 0.8201 0.3323 0.7449 0.060 Uiso 1 1 d R
C2B C 0.7253(6) 0.2611(6) 0.7249(5) 0.054(3) Uani 1 1 d .
H2B H 0.7032 0.2727 0.7521 0.065 Uiso 1 1 d R
C3B C 0.6900(4) 0.2083(8) 0.6896(3) 0.0585(19) Uani 1 1 d .
H3B H 0.6437 0.1821 0.6931 0.070 Uiso 1 1 d R
C4B C 0.7221(3) 0.1936(7) 0.6487(2) 0.0470(15) Uani 1 1 d .
H4B H 0.6968 0.1564 0.6252 0.056 Uiso 1 1 d R
C5B C 0.9345(3) 0.0871(6) 0.57389(19) 0.0485(16) Uani 1 1 d .
H5B H 0.9097 0.0468 0.5507 0.058 Uiso 1 1 d R
C6B C 1.0054(4) 0.0564(6) 0.5793(2) 0.0583(18) Uani 1 1 d .
H6B H 1.0280 -0.0004 0.5588 0.070 Uiso 1 1 d R
C7B C 1.0420(3) 0.1099(7) 0.6146(2) 0.0570(18) Uani 1 1 d .
H7B H 1.0886 0.0873 0.6182 0.068 Uiso 1 1 d R
C8B C 1.0099(3) 0.1970(8) 0.6448(2) 0.0494(17) Uani 1 1 d .
H8B H 1.0357 0.2333 0.6682 0.059 Uiso 1 1 d R
C9B C 0.9021(3) 0.3259(6) 0.67149(17) 0.0372(14) Uani 1 1 d .
C10B C 0.8280(5) 0.2185(7) 0.5992(3) 0.0395(19) Uani 1 1 d .
C11B C 0.8292(5) 0.2835(7) 0.6789(3) 0.0352(19) Uani 1 1 d .
C12B C 0.7904(5) 0.2322(6) 0.6420(3) 0.035(2) Uani 1 1 d .
C13B C 0.9018(3) 0.1771(6) 0.60352(19) 0.0409(14) Uani 1 1 d .
C14B C 0.9388(6) 0.2330(6) 0.6406(4) 0.044(3) Uani 1 1 d .
C15B C 0.9291(3) 0.4445(6) 0.68922(18) 0.0413(14) Uani 1 1 d .
C16B C 0.9331(4) 0.7114(8) 0.7099(3) 0.0506(19) Uani 1 1 d .
C17B C 0.9947(4) 0.6871(7) 0.6901(2) 0.0510(17) Uani 1 1 d .
C18B C 0.7995(6) 0.2564(5) 0.5594(4) 0.040(3) Uani 1 1 d .
C19B C 0.7282(3) 0.4136(6) 0.5052(2) 0.0510(16) Uani 1 1 d .
C20B C 0.7869(3) 0.3815(6) 0.48309(18) 0.0522(16) Uani 1 1 d .
C21B C 0.8151(3) 0.8689(7) 0.7026(2) 0.0640(19) Uani 1 1 d .
H213 H 0.7892 0.7935 0.7166 0.083 Uiso 1 1 d R
H214 H 0.7914 0.9562 0.7093 0.083 Uiso 1 1 d R
C22B C 0.8143(4) 0.8469(7) 0.6530(2) 0.0631(19) Uani 1 1 d .
H223 H 0.8458 0.7709 0.6456 0.082 Uiso 1 1 d R
H224 H 0.8313 0.9312 0.6386 0.082 Uiso 1 1 d R
C23B C 0.7421(4) 0.8117(10) 0.6353(3) 0.076(2) Uani 1 1 d .
H233 H 0.7096 0.8847 0.6438 0.098 Uiso 1 1 d R
H234 H 0.7261 0.7237 0.6478 0.098 Uiso 1 1 d R
C24B C 0.7449(6) 0.8011(13) 0.5832(4) 0.098(3) Uani 1 1 d .
H243 H 0.7370 0.8937 0.5708 0.128 Uiso 1 1 d R
H244 H 0.7914 0.7724 0.5745 0.128 Uiso 1 1 d R
C25B C 0.6944(6) 0.7038(10) 0.5630(3) 0.082(3) Uani 1 1 d .
H253 H 0.6478 0.7321 0.5713 0.106 Uiso 1 1 d R
H254 H 0.7024 0.6106 0.5749 0.106 Uiso 1 1 d R
C26B C 0.6992(4) 0.6965(8) 0.5136(3) 0.068(2) Uani 1 1 d .
H263 H 0.7476 0.7069 0.5051 0.088 Uiso 1 1 d R
H264 H 0.6740 0.7759 0.5014 0.088 Uiso 1 1 d R
C27B C 1.0467(6) 0.7935(9) 0.6756(4) 0.079(3) Uani 1 1 d .
H274 H 1.0304 0.8858 0.6831 0.093(16) Uiso 1 1 d R
H275 H 1.0536 0.7872 0.6441 0.093(16) Uiso 1 1 d R
H276 H 1.0900 0.7760 0.6906 0.093(16) Uiso 1 1 d R
C28B C 0.8106(4) 0.4365(8) 0.43906(19) 0.074(2) Uani 1 1 d .
H284 H 0.7802 0.5106 0.4297 0.088(14) Uiso 1 1 d R
H285 H 0.8097 0.3621 0.4176 0.088(14) Uiso 1 1 d R
H286 H 0.8572 0.4720 0.4417 0.088(14) Uiso 1 1 d R

loop_
_atom_site_aniso_label
_atom_site_aniso_U_11
_atom_site_aniso_U_22
_atom_site_aniso_U_33
_atom_site_aniso_U_23
_atom_site_aniso_U_13
_atom_site_aniso_U_12
S1A 0.0508(11) 0.0474(9) 0.0549(11) -0.0001(9) 0.0086(9) 0.0057(9)
S2A 0.0345(8) 0.0513(9) 0.0610(10) -0.0087(8) -0.0055(7) 0.0043(8)
S3A 0.0419(10) 0.0720(12) 0.0459(10) -0.0147(9) -0.0045(8) 0.0001(10)
S4A 0.067(3) 0.0651(14) 0.034(2) -0.0009(7) 0.0019(19) -0.0072(8)
S5A 0.0842(17) 0.0498(11) 0.0803(15) 0.0143(11) 0.0016(12) 0.0086(11)
S6A 0.0593(11) 0.0792(12) 0.0628(11) -0.0181(9) -0.0195(9) -0.0018(10)
C1A 0.034(4) 0.045(3) 0.033(4) 0.003(3) -0.001(3) 0.001(3)
C2A 0.048(7) 0.056(4) 0.036(6) -0.002(3) 0.011(5) -0.007(4)
C3A 0.029(4) 0.055(4) 0.051(4) -0.007(4) 0.007(3) 0.004(4)
C4A 0.035(4) 0.046(4) 0.041(4) -0.003(3) -0.005(3) 0.004(3)
C5A 0.061(5) 0.049(4) 0.044(4) -0.001(3) 0.012(3) -0.013(4)
C6A 0.068(6) 0.062(4) 0.055(5) -0.012(4) 0.020(4) -0.022(4)
C7A 0.045(4) 0.060(4) 0.086(6) -0.022(4) 0.020(4) -0.022(4)
C8A 0.040(5) 0.047(4) 0.060(5) -0.016(4) 0.003(3) -0.004(4)
C9A 0.029(3) 0.043(4) 0.035(3) -0.010(3) -0.002(3) -0.003(3)
C10A 0.034(5) 0.030(3) 0.035(4) -0.008(4) -0.006(3) -0.002(4)
C11A 0.028(5) 0.034(3) 0.042(5) 0.002(3) -0.003(4) -0.004(3)
C12A 0.036(6) 0.029(3) 0.037(5) -0.009(3) 0.009(4) -0.008(4)
C13A 0.042(4) 0.029(3) 0.037(3) -0.007(3) 0.007(3) -0.003(3)
C14A 0.029(6) 0.036(3) 0.030(5) -0.007(3) 0.007(4) -0.009(3)
C15A 0.037(3) 0.040(3) 0.038(3) -0.009(3) -0.004(3) 0.005(3)
C16A 0.053(6) 0.037(4) 0.052(5) -0.007(4) -0.009(4) 0.001(4)
C17A 0.042(4) 0.055(4) 0.052(4) -0.011(3) -0.011(4) 0.008(4)
C18A 0.036(7) 0.039(5) 0.039(7) 0.001(2) 0.023(5) 0.005(3)
C19A 0.058(4) 0.062(4) 0.042(4) -0.008(3) -0.013(3) -0.003(4)
C20A 0.072(5) 0.054(4) 0.036(4) -0.001(3) -0.005(3) 0.004(4)
C21A 0.083(5) 0.042(4) 0.068(5) 0.007(3) 0.012(4) -0.010(3)
C22A 0.074(6) 0.056(5) 0.076(5) -0.006(4) 0.016(4) -0.004(4)
C23A 0.084(7) 0.067(5) 0.093(7) -0.006(5) 0.005(5) 0.012(5)
C24A 0.153(11) 0.111(8) 0.092(9) -0.025(8) -0.034(8) 0.027(9)
C25A 0.089(7) 0.074(6) 0.112(9) -0.005(6) 0.020(6) 0.004(6)
C26A 0.071(6) 0.080(5) 0.084(6) -0.027(5) -0.018(5) 0.001(5)
C27A 0.053(6) 0.072(5) 0.078(7) -0.019(5) -0.011(5) 0.032(5)
C28A 0.099(6) 0.087(5) 0.039(4) -0.009(4) 0.001(4) 0.003(5)
S1B 0.0621(12) 0.0509(10) 0.0580(12) -0.0048(10) 0.0133(9) -0.0040(9)
S2B 0.0383(8) 0.0576(10) 0.0554(10) 0.0086(8) -0.0043(7) -0.0058(8)
S3B 0.0412(10) 0.0711(13) 0.0543(11) 0.0162(9) -0.0017(8) 0.0023(9)
S4B 0.059(2) 0.0636(14) 0.036(2) -0.0014(7) 0.0072(18) 0.0094(8)
S5B 0.0826(17) 0.0530(11) 0.0754(14) -0.0134(11) -0.0093(12) -0.0035(11)
S6B 0.0561(11) 0.0747(11) 0.0574(11) 0.0127(9) -0.0167(8) 0.0046(9)
C1B 0.056(5) 0.050(4) 0.043(4) 0.000(4) 0.001(4) -0.006(4)
C2B 0.036(7) 0.063(5) 0.064(8) 0.018(4) 0.022(6) 0.003(3)
C3B 0.033(4) 0.077(5) 0.065(5) 0.020(4) 0.003(4) 0.000(4)
C4B 0.042(4) 0.051(4) 0.048(4) 0.013(3) -0.005(3) 0.000(3)
C5B 0.054(4) 0.046(4) 0.045(4) 0.005(3) 0.010(3) 0.004(3)
C6B 0.062(5) 0.053(4) 0.060(5) 0.009(4) 0.021(4) 0.023(4)
C7B 0.037(4) 0.064(5) 0.070(5) 0.017(4) 0.017(4) 0.016(4)
C8B 0.031(4) 0.054(4) 0.063(5) 0.013(4) -0.001(3) 0.001(4)
C9B 0.037(4) 0.043(4) 0.032(3) 0.011(3) 0.001(3) 0.002(3)
C10B 0.043(5) 0.038(3) 0.037(4) -0.002(4) 0.003(3) 0.001(4)
C11B 0.036(5) 0.036(3) 0.034(5) 0.011(4) 0.005(4) -0.001(4)
C12B 0.030(5) 0.039(4) 0.038(5) 0.007(3) -0.003(4) -0.005(3)
C13B 0.043(4) 0.038(4) 0.041(4) 0.003(3) 0.007(3) 0.004(3)
C14B 0.036(6) 0.039(4) 0.058(7) 0.010(3) 0.002(5) -0.004(3)
C15B 0.039(3) 0.043(3) 0.042(4) 0.015(3) 0.000(3) 0.007(3)
C16B 0.053(6) 0.046(4) 0.052(5) 0.001(4) -0.008(4) -0.013(4)
C17B 0.049(5) 0.043(4) 0.061(4) 0.010(3) -0.014(4) -0.011(4)
C18B 0.041(7) 0.044(5) 0.036(6) 0.005(2) -0.021(5) -0.009(3)
C19B 0.047(4) 0.060(4) 0.045(4) 0.003(3) -0.008(3) -0.004(3)
C20B 0.067(4) 0.060(4) 0.030(3) 0.002(3) -0.007(3) 0.002(4)
C21B 0.063(5) 0.057(4) 0.072(5) -0.002(4) 0.007(4) 0.013(3)
C22B 0.068(5) 0.061(5) 0.060(5) 0.004(4) 0.004(4) 0.005(4)
C23B 0.085(7) 0.075(5) 0.067(6) -0.001(5) -0.001(4) -0.006(6)
C24B 0.068(6) 0.135(8) 0.092(8) 0.005(7) -0.014(6) -0.038(7)
C25B 0.114(8) 0.079(5) 0.052(6) -0.003(5) 0.003(5) -0.005(6)
C26B 0.058(5) 0.070(5) 0.076(6) 0.011(5) -0.005(4) 0.003(5)
C27B 0.075(7) 0.065(5) 0.096(8) 0.004(6) -0.004(6) -0.009(6)
C28B 0.078(5) 0.105(6) 0.038(4) 0.011(4) 0.003(3) 0.013(5)

loop_
_atom_type_symbol
_atom_type_description
_atom_type_scat_dispersion_real
_atom_type_scat_dispersion_imag
_atom_type_scat_source
C C 0.0033 0.0016 'International Tables Vol C Tables 4.2.6.8 and 6.1.1.4'
H H 0.0000 0.0000 'International Tables Vol C Tables 4.2.6.8 and 6.1.1.4'
S S 0.1246 0.1234 'International Tables Vol C Tables 4.2.6.8 and 6.1.1.4'

loop_
_exptl_crystal_face_index_h
_exptl_crystal_face_index_k
_exptl_crystal_face_index_l
_exptl_crystal_face_perp_dist
1.00 0.00 -1.00 0.0500
0.00 0.00 -1.00 0.0600
0.00 0.00 1.00 0.0500
-1.00 0.00 1.00 0.0700
-1.00 0.00 -1.00 0.0500
1.00 0.00 1.00 0.0700
0.00 1.00 0.00 0.2000
-3.00 -2.00 1.00 0.1950
0.00 -1.00 1.00 0.2200
1.00 -1.00 -1.00 0.2100

loop_
_geom_angle_atom_site_label_1
_geom_angle_atom_site_label_2
_geom_angle_atom_site_label_3
_geom_angle
C16A S1A C15A 94.4(3)
C17A S2A C15A 95.9(3)
C18A S3A C19A 97.0(4)
C20A S4A C18A 96.0(4)
C16A S5A C21A 100.3(3)
C19A S6A C26A 100.0(3)
C2A C1A C11A 122.0(9)
C1A C2A C3A 119.5(10)
C4A C3A C2A 120.0(7)
C3A C4A C12A 120.3(6)
C6A C5A C13A 121.9(6)
C5A C6A C7A 119.9(6)
C6A C7A C8A 119.8(6)
C14A C8A C7A 120.7(7)
C15A C9A C11A 121.5(6)
C15A C9A C14A 123.2(6)
C11A C9A C14A 114.9(6)
C18A C10A C13A 124.2(8)
C18A C10A C12A 120.8(8)
C13A C10A C12A 114.7(7)
C1A C11A C12A 119.2(8)
C1A C11A C9A 124.0(8)
C12A C11A C9A 116.7(8)
C11A C12A C4A 118.9(8)
C11A C12A C10A 117.8(8)
C4A C12A C10A 123.3(8)
C5A C13A C14A 118.1(6)
C5A C13A C10A 124.9(6)
C14A C13A C10A 117.0(6)
C8A C14A C13A 119.6(7)
C8A C14A C9A 123.7(8)
C13A C14A C9A 116.7(7)
C9A C15A S1A 124.3(4)
C9A C15A S2A 124.9(4)
S1A C15A S2A 110.7(3)
C17A C16A S1A 118.5(6)
C17A C16A S5A 124.8(6)
S1A C16A S5A 116.7(5)
C16A C17A C27A 129.0(7)
C16A C17A S2A 115.2(5)
C27A C17A S2A 115.8(7)
C10A C18A S3A 127.2(8)
C10A C18A S4A 122.8(8)
S3A C18A S4A 109.7(6)
C20A C19A S6A 126.7(5)
C20A C19A S3A 116.7(5)
S6A C19A S3A 116.5(4)
C19A C20A C28A 128.2(6)
C19A C20A S4A 116.8(5)
C28A C20A S4A 115.0(5)
C22A C21A S5A 114.8(5)
C23A C22A C21A 115.4(6)
C22A C23A C24A 114.3(8)
C25A C24A C23A 116.4(9)
C24A C25A C26A 115.0(8)
C25A C26A S6A 116.6(6)
C15B S1B C16B 95.9(3)
C15B S2B C17B 96.0(3)
C19B S3B C18B 94.8(4)
C18B S4B C20B 96.6(4)
C16B S5B C21B 99.8(3)
C19B S6B C26B 101.2(3)
C2B C1B C11B 119.8(9)
C3B C2B C1B 120.3(11)
C2B C3B C4B 120.6(8)
C12B C4B C3B 121.9(7)
C13B C5B C6B 119.6(6)
C7B C6B C5B 120.7(6)
C6B C7B C8B 120.4(6)
C7B C8B C14B 121.3(8)
C15B C9B C14B 124.7(6)
C15B C9B C11B 122.3(6)
C14B C9B C11B 112.9(7)
C18B C10B C13B 122.2(8)
C18B C10B C12B 122.9(8)
C13B C10B C12B 114.5(7)
C1B C11B C12B 118.9(8)
C1B C11B C9B 122.7(7)
C12B C11B C9B 118.4(8)
C4B C12B C11B 118.5(9)
C4B C12B C10B 124.6(8)
C11B C12B C10B 116.8(8)
C5B C13B C14B 120.5(7)
C5B C13B C10B 122.9(6)
C14B C13B C10B 116.6(7)
C8B C14B C13B 117.4(9)
C8B C14B C9B 123.8(9)
C13B C14B C9B 118.8(9)
C9B C15B S1B 124.3(4)
C9B C15B S2B 124.7(4)
S1B C15B S2B 110.8(3)
C17B C16B S5B 125.9(6)
C17B C16B S1B 116.5(6)
S5B C16B S1B 117.4(5)
C16B C17B C27B 127.2(8)
C16B C17B S2B 115.8(6)
C27B C17B S2B 117.0(8)
C10B C18B S4B 125.8(8)
C10B C18B S3B 121.4(8)
S4B C18B S3B 112.5(5)
C20B C19B S3B 117.1(5)
C20B C19B S6B 125.6(5)
S3B C19B S6B 117.2(4)
C19B C20B C28B 127.9(6)
C19B C20B S4B 115.6(5)
C28B C20B S4B 116.5(5)
C22B C21B S5B 114.3(5)
C21B C22B C23B 112.8(6)
C22B C23B C24B 109.4(7)
C25B C24B C23B 115.4(8)
C24B C25B C26B 113.6(8)
C25B C26B S6B 115.9(6)

loop_
_geom_bond_atom_site_label_1
_geom_bond_atom_site_label_2
_geom_bond_distance
S1A C16A 1.758(7)
S1A C15A 1.766(6)
S2A C17A 1.757(7)
S2A C15A 1.768(5)
S3A C18A 1.745(11)
S3A C19A 1.778(6)
S4A C20A 1.763(7)
S4A C18A 1.827(11)
S5A C16A 1.775(7)
S5A C21A 1.814(7)
S6A C19A 1.758(6)
S6A C26A 1.803(8)
C1A C2A 1.359(12)
C1A C11A 1.376(12)
C2A C3A 1.389(13)
C3A C4A 1.377(8)
C4A C12A 1.402(11)
C5A C6A 1.363(8)
C5A C13A 1.397(7)
C6A C7A 1.383(9)
C7A C8A 1.393(9)
C8A C14A 1.379(12)
C9A C15A 1.351(7)
C9A C11A 1.487(10)
C9A C14A 1.488(10)
C10A C18A 1.349(13)
C10A C13A 1.468(9)
C10A C12A 1.472(12)
C11A C12A 1.397(12)
C13A C14A 1.417(11)
C16A C17A 1.320(9)
C17A C27A 1.512(11)
C19A C20A 1.324(8)
C20A C28A 1.524(8)
C21A C22A 1.511(9)
C22A C23A 1.482(10)
C23A C24A 1.500(13)
C24A C25A 1.454(14)
C25A C26A 1.528(12)
S1B C15B 1.760(6)
S1B C16B 1.764(8)
S2B C15B 1.769(6)
S2B C17B 1.773(7)
S3B C19B 1.756(6)
S3B C18B 1.783(10)
S4B C18B 1.714(12)
S4B C20B 1.765(7)
S5B C16B 1.743(8)
S5B C21B 1.824(6)
S6B C19B 1.760(6)
S6B C26B 1.814(8)
C1B C2B 1.401(13)
C1B C11B 1.419(11)
C2B C3B 1.356(14)
C3B C4B 1.385(9)
C4B C12B 1.378(11)
C5B C13B 1.387(7)
C5B C6B 1.403(8)
C6B C7B 1.370(9)
C7B C8B 1.375(9)
C8B C14B 1.416(13)
C9B C15B 1.353(7)
C9B C14B 1.464(12)
C9B C11B 1.475(10)
C10B C18B 1.365(13)
C10B C13B 1.480(10)
C10B C12B 1.483(13)
C11B C12B 1.424(12)
C13B C14B 1.426(13)
C16B C17B 1.346(10)
C17B C27B 1.489(12)
C19B C20B 1.345(8)
C20B C28B 1.496(8)
C21B C22B 1.507(8)
C22B C23B 1.525(10)
C23B C24B 1.572(13)
C24B C25B 1.473(13)
C25B C26B 1.492(11)

loop_
_geom_torsion_atom_site_label_1
_geom_torsion_atom_site_label_2
_geom_torsion_atom_site_label_3
_geom_torsion_atom_site_label_4
_geom_torsion
C17A C16A S5A C21A 131.0(6)
C16A S5A C21A C22A -58.7(5)
S5A C21A C22A C23A 167.2(5)
C21A C22A C23A C24A 171.2(8)
C22A C23A C24A C25A 143.9(12)
C23A C24A C25A C26A -174.2(9)
C24A C25A C26A S6A 162.4(10)
C25A C26A S6A C19A -69.0(8)
C26A S6A C19A C20A -91.8(6)
C17B C16B S5B C21B 130.9(7)
C16B S5B C21B C22B -57.5(6)
S5B C21B C22B C23B 167.8(5)
C21B C22B C23B C24B 176.0(7)
C22B C23B C24B C25B 150.3(11)
C23B C24B C25B C26B -179.7(8)
C24B C25B C26B S6B 156.8(9)
C25B C26B S6B C19B -70.1(8)
C26B S6B C19B C20B -89.0(6)
